data_2231467
loop_
_publ_author_name
'Saraswathi, B. S.'
'Foro, Sabine'
'Gowda, B. Thimme'

_publ_section_title
;
 <i>N</i>-(4-Chlorophenyl)-<i>N</i>'-(4-methylphenyl)succinamide
;
_journal_coeditor_code DS2134
_journal_issue 9
_journal_name_full 'Acta Crystallographica Section E'
_journal_page_first o2419
_journal_paper_doi 10.1107/S1600536811032740
_journal_volume 67
_journal_year 2011
_chemical_formula_iupac 'C17 H17 Cl N2 O2'
_chemical_formula_moiety 'C17 H17 Cl N2 O2'
_chemical_formula_sum 'C17 H17 Cl N2 O2'
_chemical_formula_weight 316.78
_chemical_name_systematic
;
<i>N</i>-(4-Chlorophenyl)-<i>N</i>'-(4-methylphenyl)succinamide
;
_space_group_IT_number 14
_symmetry_cell_setting monoclinic
_symmetry_space_group_name_Hall '-P 2ybc'
_symmetry_space_group_name_H-M 'P 1 21/c 1'
_atom_sites_solution_hydrogens geom
_atom_sites_solution_primary direct
_atom_sites_solution_secondary difmap
_audit_creation_method SHELXL-97
_cell_angle_alpha 90.00
_cell_angle_beta 101.58(2)
_cell_angle_gamma 90.00
_cell_formula_units_Z 2
_cell_length_a 17.305(3)
_cell_length_b 4.8446(6)
_cell_length_c 9.7260(10)
_cell_measurement_reflns_used 1260
_cell_measurement_temperature 293(2)
_cell_measurement_theta_max 27.64
_cell_measurement_theta_min 2.65
_cell_volume 798.8(2)
_computing_cell_refinement
;
CrysAlis RED (Oxford Diffraction, 2009)
;
_computing_data_collection
;
CrysAlis CCD (Oxford Diffraction, 2009)
;
_computing_data_reduction
;
CrysAlis RED  (Oxford Diffraction, 2009)
;
_computing_molecular_graphics 'PLATON (Spek, 2009)'
_computing_publication_material 'SHELXL97 (Sheldrick, 2008)'
_computing_structure_refinement 'SHELXL97 (Sheldrick, 2008)'
_computing_structure_solution 'SHELXS97 (Sheldrick, 2008)'
_diffrn_ambient_temperature 293(2)
_diffrn_measured_fraction_theta_full 0.994
_diffrn_measured_fraction_theta_max 0.994
_diffrn_measurement_device_type
;
Oxford Diffraction Xcalibur diffractometer
with Sapphire CCD detector
;
_diffrn_measurement_method
;
Rotation method data acquisition using omega scans.
;
_diffrn_radiation_monochromator graphite
_diffrn_radiation_source 'fine-focus sealed tube'
_diffrn_radiation_type MoK\a
_diffrn_radiation_wavelength 0.71073
_diffrn_reflns_av_R_equivalents 0.0091
_diffrn_reflns_av_sigmaI/netI 0.0126
_diffrn_reflns_limit_h_max 20
_diffrn_reflns_limit_h_min -15
_diffrn_reflns_limit_k_max 5
_diffrn_reflns_limit_k_min -4
_diffrn_reflns_limit_l_max 11
_diffrn_reflns_limit_l_min -11
_diffrn_reflns_number 2538
_diffrn_reflns_theta_full 25.35
_diffrn_reflns_theta_max 25.35
_diffrn_reflns_theta_min 3.61
_diffrn_standards_decay_% 0
_exptl_absorpt_coefficient_mu 0.247
_exptl_absorpt_correction_T_max 0.9522
_exptl_absorpt_correction_T_min 0.8947
_exptl_absorpt_correction_type multi-scan
_exptl_absorpt_process_details
;
(CrysAlis RED; Oxford Diffraction, 2009)
;
_exptl_crystal_colour colourless
_exptl_crystal_density_diffrn 1.317
_exptl_crystal_density_method 'not measured'
_exptl_crystal_description rod
_exptl_crystal_F_000 332
_exptl_crystal_size_max 0.46
_exptl_crystal_size_mid 0.36
_exptl_crystal_size_min 0.20
_refine_diff_density_max 0.212
_refine_diff_density_min -0.205
_refine_ls_extinction_method none
_refine_ls_goodness_of_fit_ref 1.032
_refine_ls_hydrogen_treatment mixed
_refine_ls_matrix_type full
_refine_ls_number_parameters 112
_refine_ls_number_reflns 1452
_refine_ls_number_restraints 16
_refine_ls_restrained_S_all 1.031
_refine_ls_R_factor_all 0.0658
_refine_ls_R_factor_gt 0.0480
_refine_ls_shift/su_max 0.000
_refine_ls_shift/su_mean 0.000
_refine_ls_structure_factor_coef Fsqd
_refine_ls_weighting_details 'calc w=1/[\s^2^(Fo^2^)+(0.0576P)^2^+0.3157P] where P=(Fo^2^+2Fc^2^)/3'
_refine_ls_weighting_scheme calc
_refine_ls_wR_factor_gt 0.1180
_refine_ls_wR_factor_ref 0.1313
_reflns_number_gt 1103
_reflns_number_total 1452
_reflns_threshold_expression >2sigma(I)
_cod_data_source_file ds2134.cif
_cod_data_source_block I
_cod_original_cell_volume 798.79(19)
_cod_original_sg_symbol_H-M 'P 21/c'
_cod_database_code 2231467
_cod_database_fobs_code 2231467

loop_
_symmetry_equiv_pos_as_xyz
'x, y, z'
'-x, y+1/2, -z+1/2'
'-x, -y, -z'
'x, -y-1/2, z-1/2'

loop_
_atom_site_type_symbol
_atom_site_label
_atom_site_fract_x
_atom_site_fract_y
_atom_site_fract_z
_atom_site_U_iso_or_equiv
_atom_site_adp_type
_atom_site_calc_flag
_atom_site_refinement_flags
_atom_site_occupancy
_atom_site_symmetry_multiplicity
_atom_site_disorder_assembly
_atom_site_disorder_group
C C1 0.29114(11) 0.0736(4) 0.17026(19) 0.0472(5) Uani d . 1 1 A .
C C2 0.29237(13) -0.1283(5) 0.0720(2) 0.0635(6) Uani d . 1 1 . .
H H2 0.3390 -0.2218 0.0696 0.076 Uiso calc R 1 1 . .
C C3 0.22412(15) -0.1929(6) -0.0237(2) 0.0764(7) Uani d . 1 1 A .
H H3 0.2255 -0.3312 -0.0895 0.092 Uiso calc R 1 1 . .
C C4 0.15544(13) -0.0589(6) -0.0236(2) 0.0711(6) Uani d DU 1 1 . .
C C5 0.15403(14) 0.1444(6) 0.0728(3) 0.0846(8) Uani d U 1 1 A .
H H5 0.1074 0.2391 0.0735 0.102 Uiso calc R 1 1 . .
C C6 0.22151(15) 0.2106(5) 0.1694(3) 0.0750(7) Uani d . 1 1 . .
H H6 0.2198 0.3496 0.2347 0.090 Uiso calc R 1 1 A .
C C7 0.41174(11) -0.0321(4) 0.34385(18) 0.0468(5) Uani d . 1 1 A .
C C8 0.47503(13) 0.0983(4) 0.4538(2) 0.0634(6) Uani d . 1 1 . .
H H8A 0.5084 0.2107 0.4071 0.076 Uiso calc R 1 1 . .
H H8B 0.4501 0.2202 0.5110 0.076 Uiso calc R 1 1 . .
C C9 0.0768(8) -0.134(5) -0.1191(19) 0.169(10) Uani d PDU 0.50 1 A 1
H H9A 0.0666 -0.3271 -0.1101 0.203 Uiso calc PR 0.50 1 A 1
H H9B 0.0792 -0.0930 -0.2148 0.203 Uiso calc PR 0.50 1 A 1
H H9C 0.0352 -0.0283 -0.0924 0.203 Uiso calc PR 0.50 1 A 1
Cl Cl1 0.07114(18) -0.1382(10) -0.1455(5) 0.1135(11) Uani d PDU 0.50 1 A 2
N N1 0.35940(10) 0.1458(3) 0.27126(17) 0.0535(5) Uani d D 1 1 . .
H H1N 0.3632(13) 0.315(3) 0.294(2) 0.064 Uiso d D 1 1 . .
O O1 0.40838(9) -0.2812(3) 0.32397(15) 0.0642(5) Uani d . 1 1 . .

loop_
_atom_site_aniso_label
_atom_site_aniso_U_11
_atom_site_aniso_U_22
_atom_site_aniso_U_33
_atom_site_aniso_U_12
_atom_site_aniso_U_13
_atom_site_aniso_U_23
C1 0.0506(11) 0.0398(10) 0.0471(10) -0.0047(9) 0.0000(8) 0.0038(8)
C2 0.0569(12) 0.0745(15) 0.0547(12) 0.0060(11) 0.0009(10) -0.0138(11)
C3 0.0749(17) 0.0884(18) 0.0576(13) -0.0052(14) -0.0061(11) -0.0202(12)
C4 0.0550(13) 0.0906(16) 0.0607(13) -0.0145(13) -0.0048(10) 0.0112(10)
C5 0.0548(14) 0.104(2) 0.0894(17) 0.0146(14) 0.0000(13) -0.0008(13)
C6 0.0700(15) 0.0706(15) 0.0775(16) 0.0144(13) -0.0018(12) -0.0158(12)
C7 0.0537(11) 0.0347(10) 0.0483(10) -0.0079(8) 0.0011(8) 0.0012(8)
C8 0.0693(14) 0.0389(11) 0.0692(13) -0.0098(10) -0.0173(11) 0.0008(9)
C9 0.119(11) 0.237(18) 0.120(12) -0.019(11) -0.051(7) -0.022(10)
Cl1 0.0731(14) 0.155(3) 0.0934(14) -0.0297(16) -0.0288(11) -0.0018(14)
N1 0.0601(10) 0.0317(8) 0.0599(10) -0.0019(7) -0.0090(8) -0.0033(7)
O1 0.0761(11) 0.0309(7) 0.0738(10) -0.0050(6) -0.0134(8) -0.0028(6)

loop_
_atom_type_symbol
_atom_type_description
_atom_type_scat_dispersion_real
_atom_type_scat_dispersion_imag
_atom_type_scat_source
C C 0.0033 0.0016 'International Tables Vol C Tables 4.2.6.8 and 6.1.1.4'
H H 0.0000 0.0000 'International Tables Vol C Tables 4.2.6.8 and 6.1.1.4'
Cl Cl 0.1484 0.1585 'International Tables Vol C Tables 4.2.6.8 and 6.1.1.4'
N N 0.0061 0.0033 'International Tables Vol C Tables 4.2.6.8 and 6.1.1.4'
O O 0.0106 0.0060 'International Tables Vol C Tables 4.2.6.8 and 6.1.1.4'

loop_
_geom_angle_atom_site_label_1
_geom_angle_atom_site_label_2
_geom_angle_atom_site_label_3
_geom_angle_site_symmetry_1
_geom_angle
C2 C1 C6 . 118.5(2)
C2 C1 N1 . 122.07(18)
C6 C1 N1 . 119.45(18)
C1 C2 C3 . 120.0(2)
C1 C2 H2 . 120.0
C3 C2 H2 . 120.0
C4 C3 C2 . 121.4(2)
C4 C3 H3 . 119.3
C2 C3 H3 . 119.3
C3 C4 C5 . 118.9(2)
C3 C4 C9 . 124.0(9)
C5 C4 C9 . 116.9(9)
C3 C4 Cl1 . 120.9(3)
C5 C4 Cl1 . 120.2(3)
C9 C4 Cl1 . 5.7(9)
C4 C5 C6 . 120.4(2)
C4 C5 H5 . 119.8
C6 C5 H5 . 119.8
C1 C6 C5 . 120.8(2)
C1 C6 H6 . 119.6
C5 C6 H6 . 119.6
O1 C7 N1 . 123.02(17)
O1 C7 C8 . 122.08(17)
N1 C7 C8 . 114.89(16)
C8 C8 C7 3_656 114.7(2)
C8 C8 H8A 3_656 108.6
C7 C8 H8A . 108.6
C8 C8 H8B 3_656 108.6
C7 C8 H8B . 108.6
H8A C8 H8B . 107.6
C4 C9 H9A . 109.5
C4 C9 H9B . 109.5
H9A C9 H9B . 109.5
C4 C9 H9C . 109.5
H9A C9 H9C . 109.5
H9B C9 H9C . 109.5
C7 N1 C1 . 125.78(16)
C7 N1 H1N . 118.4(15)
C1 N1 H1N . 115.3(15)

loop_
_geom_bond_atom_site_label_1
_geom_bond_atom_site_label_2
_geom_bond_site_symmetry_2
_geom_bond_distance
C1 C2 . 1.371(3)
C1 C6 . 1.374(3)
C1 N1 . 1.420(2)
C2 C3 . 1.385(3)
C2 H2 . 0.9300
C3 C4 . 1.354(3)
C3 H3 . 0.9300
C4 C5 . 1.363(4)
C4 C9 . 1.529(9)
C4 Cl1 . 1.728(4)
C5 C6 . 1.382(3)
C5 H5 . 0.9300
C6 H6 . 0.9300
C7 O1 . 1.222(2)
C7 N1 . 1.344(2)
C7 C8 . 1.507(3)
C8 C8 3_656 1.466(4)
C8 H8A . 0.9700
C8 H8B . 0.9700
C9 H9A . 0.9600
C9 H9B . 0.9600
C9 H9C . 0.9600
N1 H1N . 0.847(15)

loop_
_geom_hbond_atom_site_label_D
_geom_hbond_atom_site_label_H
_geom_hbond_atom_site_label_A
_geom_hbond_site_symmetry_A
_geom_hbond_distance_DH
_geom_hbond_distance_HA
_geom_hbond_distance_DA
_geom_hbond_angle_DHA
N1 H1N O1 1_565 0.847(15) 2.105(17) 2.918(2) 160(2)

loop_
_geom_torsion_atom_site_label_1
_geom_torsion_atom_site_label_2
_geom_torsion_atom_site_label_3
_geom_torsion_atom_site_label_4
_geom_torsion_site_symmetry_4
_geom_torsion
C6 C1 C2 C3 . -1.0(3)
N1 C1 C2 C3 . 179.5(2)
C1 C2 C3 C4 . 0.5(4)
C2 C3 C4 C5 . 0.3(4)
C2 C3 C4 C9 . -175.4(10)
C2 C3 C4 Cl1 . 179.0(3)
C3 C4 C5 C6 . -0.5(4)
C9 C4 C5 C6 . 175.4(9)
Cl1 C4 C5 C6 . -179.3(3)
C2 C1 C6 C5 . 0.7(4)
N1 C1 C6 C5 . -179.8(2)
C4 C5 C6 C1 . 0.1(4)
O1 C7 C8 C8 3_656 -7.8(4)
N1 C7 C8 C8 3_656 171.6(3)
O1 C7 N1 C1 . 4.5(3)
C8 C7 N1 C1 . -174.84(18)
C2 C1 N1 C7 . -42.7(3)
C6 C1 N1 C7 . 137.8(2)
